data_7720734
loop_
_publ_author_name
'Kuzderov&#xe1;, Gabriela'
'Gyepes, R&#xf3;bert'
'Li&#x161;ka, Alan'
'Havl&#xed;&#x10d;kov&#xe1;, Jana'
'Vilkov&#xe1;, M&#xe1;ria'
'&#x17d;il&#xe1;kov&#xe1;, Simona'
'Kello, Martin'
'Pag&#xe1;&#x10d;, Tom&#xe1;&#x161;'
'Olejn&#xed;kov&#xe1;, Petra'
'Petrovov&#xe1;, Eva'
'Bala&#x17e;ov&#xe1;, &#x13d;udmila'
'Matajov&#xe1;, Henrieta'
'Ko&#x17e;urkov&#xe1;, M&#xe1;ria'
'Sabolov&#xe1;, Danica'
'Rendo&#x161;ov&#xe1;, Michaela'
'Vargov&#xe1;, Zuzana'

_publ_section_title
;
 Integrating experimental and theoretical approaches to unveil
 structure-bioactivity relationships in silver(I) <i>N</i>-substituted
 glycine complexes.
;
_journal_issue 18
_journal_name_full 'Dalton transactions (Cambridge, England : 2003)'
_journal_page_first 7062
_journal_page_last 7094
_journal_paper_doi 10.1039/d5dt03032c
_journal_volume 55
_journal_year 2026
_chemical_formula_moiety 'C4 H9 Ag N2 O5'
_chemical_formula_sum 'C4 H9 Ag N2 O5'
_chemical_formula_weight 273.00
_space_group_crystal_system monoclinic
_space_group_IT_number 14
_space_group_name_Hall '-P 2ybc'
_space_group_name_H-M_alt 'P 1 21/c 1'
_atom_sites_solution_hydrogens mixed
_atom_sites_solution_primary direct
_audit_creation_method SHELXL-2018/3
_audit_update_record
;
2025-07-16 deposited with the CCDC.	2026-03-13 downloaded from the CCDC.
;
_cell_angle_alpha 90
_cell_angle_beta 93.669(2)
_cell_angle_gamma 90
_cell_formula_units_Z 4
_cell_length_a 5.4590(3)
_cell_length_b 10.2449(5)
_cell_length_c 14.3112(8)
_cell_measurement_reflns_used 9799
_cell_measurement_temperature 150(2)
_cell_measurement_theta_max 27.4798
_cell_measurement_theta_min 3.4777
_cell_volume 798.74(7)
_computing_structure_refinement 'SHELXL-2018/3 (Sheldrick, 2018)'
_computing_structure_solution 'SHELXT 2018/2 (Sheldrick, 2018)'
_diffrn_ambient_temperature 150(2)
_diffrn_measured_fraction_theta_full 0.997
_diffrn_measured_fraction_theta_max 0.997
_diffrn_measurement_device_type 'Bruker D8 VENTURE'
_diffrn_radiation_type MoK\a
_diffrn_radiation_wavelength 0.71073
_diffrn_reflns_av_R_equivalents 0.0274
_diffrn_reflns_av_unetI/netI 0.0113
_diffrn_reflns_Laue_measured_fraction_full 0.997
_diffrn_reflns_Laue_measured_fraction_max 0.997
_diffrn_reflns_limit_h_max 7
_diffrn_reflns_limit_h_min -7
_diffrn_reflns_limit_k_max 13
_diffrn_reflns_limit_k_min -13
_diffrn_reflns_limit_l_max 18
_diffrn_reflns_limit_l_min -18
_diffrn_reflns_number 29835
_diffrn_reflns_point_group_measured_fraction_full 0.997
_diffrn_reflns_point_group_measured_fraction_max 0.997
_diffrn_reflns_theta_full 25.242
_diffrn_reflns_theta_max 27.498
_diffrn_reflns_theta_min 2.447
_exptl_absorpt_coefficient_mu 2.511
_exptl_absorpt_correction_T_max 0.73
_exptl_absorpt_correction_T_min 0.54
_exptl_absorpt_correction_type 'Numerical Mu From Formula'
_exptl_absorpt_process_details
;
Krause, L., Herbst-Irmer, R., Sheldrick, G. M., Stalke, D. (2015).
"Comparison of silver and molybdenum microfocus X-ray sources for
single-crystal structure determination"
J. Appl. Cryst. 48, 3-10.
doi:10.1107/S1600576714022985
;
_exptl_crystal_colour 'translucent colourless'
_exptl_crystal_density_diffrn 2.270
_exptl_crystal_description fragment
_exptl_crystal_F_000 536
_exptl_crystal_size_max 0.486
_exptl_crystal_size_mid 0.247
_exptl_crystal_size_min 0.134
_refine_diff_density_max 0.454
_refine_diff_density_min -0.497
_refine_diff_density_rms 0.079
_refine_ls_extinction_method none
_refine_ls_goodness_of_fit_ref 1.159
_refine_ls_hydrogen_treatment mixed
_refine_ls_matrix_type full
_refine_ls_number_parameters 114
_refine_ls_number_reflns 1830
_refine_ls_number_restraints 0
_refine_ls_restrained_S_all 1.159
_refine_ls_R_factor_all 0.0135
_refine_ls_R_factor_gt 0.0130
_refine_ls_shift/su_max 0.001
_refine_ls_shift/su_mean 0.000
_refine_ls_structure_factor_coef Fsqd
_refine_ls_weighting_details 'w=1/[\s^2^(Fo^2^)+(0.0119P)^2^+0.4847P] where P=(Fo^2^+2Fc^2^)/3'
_refine_ls_weighting_scheme calc
_refine_ls_wR_factor_gt 0.0317
_refine_ls_wR_factor_ref 0.0319
_reflns_Friedel_coverage 0.000
_reflns_number_gt 1783
_reflns_number_total 1830
_reflns_threshold_expression 'I > 2\s(I)'
_cod_data_source_file d5dt03032c2.cif
_cod_data_source_block agdmetgly
_cod_depositor_comments 'Adding full bibliography for 7720732--7720734.cif.'
_cod_original_sg_symbol_H-M 'P 21/c'
_cod_database_code 7720734
_shelx_shelxl_version_number 2018/3
_shelx_space_group_comment
;
The symmetry employed for this shelxl refinement is uniquely defined
by the following loop, which should always be used as a source of
symmetry information in preference to the above space-group names.
They are only intended as comments.
;
_shelx_estimated_absorpt_t_min 0.375
_shelx_estimated_absorpt_t_max 0.730

loop_
_space_group_symop_operation_xyz
'x, y, z'
'-x, y+1/2, -z+1/2'
'-x, -y, -z'
'x, -y-1/2, z-1/2'

loop_
_atom_site_label
_atom_site_type_symbol
_atom_site_fract_x
_atom_site_fract_y
_atom_site_fract_z
_atom_site_U_iso_or_equiv
_atom_site_adp_type
_atom_site_occupancy
_atom_site_site_symmetry_order
_atom_site_calc_flag
_atom_site_refinement_flags_posn
_atom_site_refinement_flags_adp
_atom_site_refinement_flags_occupancy
_atom_site_disorder_assembly
_atom_site_disorder_group
Ag1 Ag 0.70333(2) 0.43704(2) 0.45718(2) 0.01895(5) Uani 1 1 d . . . . .
O1 O 0.55709(18) 0.53428(11) 0.67400(7) 0.0183(2) Uani 1 1 d . . . . .
C1 C 0.7816(3) 0.54088(13) 0.66421(9) 0.0148(3) Uani 1 1 d . . . . .
O2 O 0.89227(19) 0.50858(12) 0.59295(7) 0.0218(2) Uani 1 1 d . . . . .
C2 C 0.9496(3) 0.59241(15) 0.74564(10) 0.0167(3) Uani 1 1 d . . . . .
H2A H 1.069809 0.523857 0.765386 0.020 Uiso 1 1 calc R U . . .
H2B H 1.042143 0.668572 0.724003 0.020 Uiso 1 1 calc R U . . .
N1 N 0.8113(2) 0.63189(11) 0.82781(8) 0.0132(2) Uani 1 1 d . . . . .
H1 H 0.709(4) 0.5704(18) 0.8401(14) 0.020 Uiso 1 1 d . U . . .
C3 C 0.6687(3) 0.75481(14) 0.81137(10) 0.0214(3) Uani 1 1 d . . . . .
H3A H 0.781642 0.826933 0.800935 0.032 Uiso 1 1 calc R U . . .
H3B H 0.576049 0.773912 0.866193 0.032 Uiso 1 1 calc R U . . .
H3C H 0.554584 0.744343 0.756172 0.032 Uiso 1 1 calc R U . . .
C4 C 0.9819(3) 0.64499(16) 0.91328(10) 0.0224(3) Uani 1 1 d . . . . .
H4A H 1.097538 0.716426 0.904390 0.034 Uiso 1 1 calc R U . . .
H4B H 1.072944 0.563324 0.923909 0.034 Uiso 1 1 calc R U . . .
H4C H 0.887080 0.663816 0.967574 0.034 Uiso 1 1 calc R U . . .
N2 N 0.5759(2) 0.14666(12) 0.41060(8) 0.0167(2) Uani 1 1 d . . . . .
O3 O 0.4849(2) 0.22979(11) 0.46256(8) 0.0288(3) Uani 1 1 d . . . . .
O4 O 0.7781(2) 0.16745(11) 0.37708(8) 0.0256(2) Uani 1 1 d . . . . .
O5 O 0.4621(2) 0.04224(10) 0.39224(8) 0.0242(2) Uani 1 1 d . . . . .

loop_
_atom_site_aniso_label
_atom_site_aniso_U_11
_atom_site_aniso_U_22
_atom_site_aniso_U_33
_atom_site_aniso_U_23
_atom_site_aniso_U_13
_atom_site_aniso_U_12
Ag1 0.01440(6) 0.02642(7) 0.01565(6) -0.00539(4) -0.00194(4) -0.00235(4)
O1 0.0139(5) 0.0262(5) 0.0144(5) -0.0002(4) -0.0007(4) -0.0047(4)
C1 0.0163(6) 0.0151(6) 0.0127(6) -0.0006(5) -0.0019(5) -0.0013(5)
O2 0.0166(5) 0.0336(6) 0.0152(5) -0.0093(4) 0.0003(4) -0.0014(4)
C2 0.0131(6) 0.0243(7) 0.0128(6) -0.0054(5) 0.0007(5) -0.0010(5)
N1 0.0133(5) 0.0147(5) 0.0114(5) -0.0011(4) -0.0007(4) 0.0005(4)
C3 0.0266(8) 0.0161(7) 0.0211(7) 0.0003(5) -0.0013(6) 0.0066(6)
C4 0.0207(7) 0.0323(8) 0.0135(6) -0.0063(6) -0.0052(5) 0.0058(6)
N2 0.0197(6) 0.0165(6) 0.0137(5) 0.0017(4) -0.0009(4) -0.0008(4)
O3 0.0402(7) 0.0169(5) 0.0306(6) -0.0052(4) 0.0131(5) -0.0009(5)
O4 0.0183(5) 0.0295(6) 0.0292(6) 0.0033(5) 0.0034(4) -0.0050(4)
O5 0.0234(6) 0.0185(5) 0.0311(6) -0.0056(4) 0.0046(5) -0.0059(4)

loop_
_atom_type_symbol
_atom_type_description
_atom_type_scat_dispersion_real
_atom_type_scat_dispersion_imag
_atom_type_scat_source
C C 0.0033 0.0016 'International Tables Vol C Tables 4.2.6.8 and 6.1.1.4'
H H 0.0000 0.0000 'International Tables Vol C Tables 4.2.6.8 and 6.1.1.4'
Ag Ag -0.8971 1.1015 'International Tables Vol C Tables 4.2.6.8 and 6.1.1.4'
N N 0.0061 0.0033 'International Tables Vol C Tables 4.2.6.8 and 6.1.1.4'
O O 0.0106 0.0060 'International Tables Vol C Tables 4.2.6.8 and 6.1.1.4'

loop_
_geom_angle_atom_site_label_1
_geom_angle_atom_site_label_2
_geom_angle_atom_site_label_3
_geom_angle
_geom_angle_site_symmetry_1
_geom_angle_site_symmetry_3
_geom_angle_publ_flag
O2 Ag1 O1 152.06(4) . 3_666 ?
O2 Ag1 O2 78.84(4) . 3_766 ?
O1 Ag1 O2 104.81(4) 3_666 3_766 ?
O2 Ag1 O3 116.86(4) . . ?
O1 Ag1 O3 81.90(4) 3_666 . ?
O2 Ag1 O3 131.63(4) 3_766 . ?
O2 Ag1 Ag1 79.20(3) . 3_666 ?
O1 Ag1 Ag1 80.71(3) 3_666 3_666 ?
O2 Ag1 Ag1 139.12(3) 3_766 3_666 ?
O3 Ag1 Ag1 89.13(3) . 3_666 ?
C1 O1 Ag1 117.58(9) . 3_666 ?
O1 C1 O2 127.05(13) . . ?
O1 C1 C2 118.66(12) . . ?
O2 C1 C2 114.28(12) . . ?
C1 O2 Ag1 124.28(9) . . ?
C1 O2 Ag1 132.03(9) . 3_766 ?
Ag1 O2 Ag1 101.16(4) . 3_766 ?
N1 C2 C1 112.63(11) . . ?
N1 C2 H2A 109.1 . . ?
C1 C2 H2A 109.1 . . ?
N1 C2 H2B 109.1 . . ?
C1 C2 H2B 109.1 . . ?
H2A C2 H2B 107.8 . . ?
C3 N1 C2 112.93(11) . . ?
C3 N1 C4 110.17(11) . . ?
C2 N1 C4 110.42(11) . . ?
C3 N1 H1 108.0(13) . . ?
C2 N1 H1 109.1(13) . . ?
C4 N1 H1 105.9(13) . . ?
N1 C3 H3A 109.5 . . ?
N1 C3 H3B 109.5 . . ?
H3A C3 H3B 109.5 . . ?
N1 C3 H3C 109.5 . . ?
H3A C3 H3C 109.5 . . ?
H3B C3 H3C 109.5 . . ?
N1 C4 H4A 109.5 . . ?
N1 C4 H4B 109.5 . . ?
H4A C4 H4B 109.5 . . ?
N1 C4 H4C 109.5 . . ?
H4A C4 H4C 109.5 . . ?
H4B C4 H4C 109.5 . . ?
O4 N2 O3 120.35(12) . . ?
O4 N2 O5 120.13(12) . . ?
O3 N2 O5 119.53(12) . . ?
N2 O3 Ag1 111.07(9) . . ?

loop_
_geom_bond_atom_site_label_1
_geom_bond_atom_site_label_2
_geom_bond_distance
_geom_bond_site_symmetry_2
_geom_bond_publ_flag
Ag1 O2 2.2628(10) . ?
Ag1 O1 2.3000(10) 3_666 ?
Ag1 O2 2.4293(11) 3_766 ?
Ag1 O3 2.4388(11) . ?
Ag1 Ag1 2.9057(2) 3_666 ?
O1 C1 1.2443(18) . ?
C1 O2 1.2622(17) . ?
C1 C2 1.5301(18) . ?
C2 N1 1.4931(17) . ?
C2 H2A 0.9900 . ?
C2 H2B 0.9900 . ?
N1 C3 1.4914(18) . ?
N1 C4 1.4952(17) . ?
N1 H1 0.87(2) . ?
C3 H3A 0.9800 . ?
C3 H3B 0.9800 . ?
C3 H3C 0.9800 . ?
C4 H4A 0.9800 . ?
C4 H4B 0.9800 . ?
C4 H4C 0.9800 . ?
N2 O4 1.2495(16) . ?
N2 O3 1.2540(16) . ?
N2 O5 1.2564(16) . ?

loop_
_geom_hbond_atom_site_label_D
_geom_hbond_atom_site_label_H
_geom_hbond_atom_site_label_A
_geom_hbond_distance_DH
_geom_hbond_distance_HA
_geom_hbond_distance_DA
_geom_hbond_angle_DHA
_geom_hbond_site_symmetry_A
_geom_hbond_publ_flag
C2 H2B O4 0.99 2.46 3.4179(19) 162 3_766 yes
N1 H1 N2 0.87(2) 2.566(19) 3.3755(17) 155.7(17) 4_566 yes
N1 H1 O4 0.87(2) 2.517(18) 3.1545(17) 131.0(16) 4_566 yes
N1 H1 O5 0.87(2) 1.96(2) 2.8093(16) 166.8(18) 4_566 yes
C3 H3B O3 0.98 2.53 3.4035(19) 148 2_656 yes
C3 H3C O1 0.98 2.45 3.0311(18) 117 . yes
C4 H4B O5 0.98 2.45 3.2776(19) 142 4_666 yes
C4 H4C O3 0.98 2.42 3.3144(19) 152 2_656 yes

loop_
_geom_torsion_atom_site_label_1
_geom_torsion_atom_site_label_2
_geom_torsion_atom_site_label_3
_geom_torsion_atom_site_label_4
_geom_torsion
_geom_torsion_site_symmetry_1
_geom_torsion_site_symmetry_2
_geom_torsion_site_symmetry_3
_geom_torsion_site_symmetry_4
_geom_torsion_publ_flag
Ag1 O1 C1 O2 -31.67(19) 3_666 . . . ?
Ag1 O1 C1 C2 148.70(10) 3_666 . . . ?
O1 C1 O2 Ag1 3.2(2) . . . . ?
C2 C1 O2 Ag1 -177.12(9) . . . . ?
O1 C1 O2 Ag1 161.62(11) . . . 3_766 ?
C2 C1 O2 Ag1 -18.74(19) . . . 3_766 ?
O1 C1 C2 N1 -1.42(18) . . . . ?
O2 C1 C2 N1 178.90(12) . . . . ?
C1 C2 N1 C3 -72.17(15) . . . . ?
C1 C2 N1 C4 163.97(12) . . . . ?
O4 N2 O3 Ag1 11.99(16) . . . . ?
O5 N2 O3 Ag1 -167.85(10) . . . . ?
